data_7217374
loop_
_publ_author_name
'Wang, Lei'
'Xue, Ruiyu'
'Li, Yuanxin'
'Zhao, Yiran'
'Liu, Faqian'
'Huang, Keke'

_publ_section_title
;
 Hydrogen-bonding patterns in a series of multi-component molecular solids
 formed by 2,3,5,6-tetramethylpyrazine with selected carboxylic acids
;
_journal_issue 30
_journal_name_full CrystEngComm
_journal_page_first 7074
_journal_paper_doi 10.1039/C4CE00749B
_journal_volume 16
_journal_year 2014
_chemical_formula_moiety 'C12 H12 N O4'
_chemical_formula_sum 'C12 H12 N O4'
_chemical_formula_weight 234.23
_chemical_name_systematic
; 
 ? 
;
_space_group_IT_number 14
_symmetry_cell_setting monoclinic
_symmetry_space_group_name_Hall '-P 2yn'
_symmetry_space_group_name_H-M 'P 1 21/n 1'
_atom_sites_solution_hydrogens geom
_atom_sites_solution_primary direct
_atom_sites_solution_secondary difmap
_audit_creation_method SHELXL-97
_cell_angle_alpha 90.00
_cell_angle_beta 95.937(9)
_cell_angle_gamma 90.00
_cell_formula_units_Z 4
_cell_length_a 7.4101(6)
_cell_length_b 10.2133(9)
_cell_length_c 15.0232(16)
_cell_measurement_temperature 293(2)
_cell_volume 1130.88(18)
_computing_structure_refinement 'SHELXL-97 (Sheldrick, 1997)'
_computing_structure_solution 'SHELXS-97 (Sheldrick, 1990)'
_diffrn_ambient_temperature 293(2)
_diffrn_measured_fraction_theta_full 'ACTA 50'
_diffrn_measured_fraction_theta_max 0.829
_diffrn_radiation_monochromator graphite
_diffrn_radiation_source 'fine-focus sealed tube'
_diffrn_radiation_type MoK\a
_diffrn_radiation_wavelength 0.71073
_diffrn_reflns_av_R_equivalents 0.0126
_diffrn_reflns_av_sigmaI/netI 0.0209
_diffrn_reflns_limit_h_max 8
_diffrn_reflns_limit_h_min -9
_diffrn_reflns_limit_k_max 12
_diffrn_reflns_limit_k_min -12
_diffrn_reflns_limit_l_max 19
_diffrn_reflns_limit_l_min -15
_diffrn_reflns_number 3956
_diffrn_reflns_theta_full 'ACTA 50'
_diffrn_reflns_theta_max 27.35
_diffrn_reflns_theta_min 3.41
_exptl_absorpt_coefficient_mu 0.104
_exptl_absorpt_correction_T_max 0.0001
_exptl_absorpt_correction_T_min 0.0001
_exptl_absorpt_correction_type empirical
_exptl_absorpt_process_details SADABS
_exptl_crystal_colour colorless
_exptl_crystal_density_diffrn 1.376
_exptl_crystal_density_method 'not measured'
_exptl_crystal_description block
_exptl_crystal_F_000 492
_exptl_crystal_size_max 0.25
_exptl_crystal_size_mid 0.20
_exptl_crystal_size_min 0.16
_refine_diff_density_max 0.338
_refine_diff_density_min -0.282
_refine_diff_density_rms 0.045
_refine_ls_extinction_method none
_refine_ls_goodness_of_fit_ref 1.047
_refine_ls_hydrogen_treatment mixed
_refine_ls_matrix_type full
_refine_ls_number_parameters 154
_refine_ls_number_reflns 2123
_refine_ls_number_restraints 0
_refine_ls_restrained_S_all 1.047
_refine_ls_R_factor_all 0.0641
_refine_ls_R_factor_gt 0.0527
_refine_ls_shift/su_max 0.000
_refine_ls_shift/su_mean 0.000
_refine_ls_structure_factor_coef Fsqd
_refine_ls_weighting_details 'calc w=1/[\s^2^(Fo^2^)+(0.0927P)^2^+0.4994P] where P=(Fo^2^+2Fc^2^)/3'
_refine_ls_weighting_scheme calc
_refine_ls_wR_factor_gt 0.1532
_refine_ls_wR_factor_ref 0.1611
_reflns_number_gt 1727
_reflns_number_total 2123
_reflns_threshold_expression >2sigma(I)
_cod_duplicate_entry 7215859
_cod_data_source_file c4ce00749b2.cif
_cod_data_source_block compound7
_cod_depositor_comments
;
The following automatic conversions were performed:

'_symmetry_cell_setting' value 'Monoclinic' changed to 'monoclinic'
according to
/usr/data/users/saulius/crontab/automatic-downloads/current/RSC/lib/dictionaries/cif_core.dic
dictionary named 'cif_core.dic' version 2.4.2 from 2011-04-26.

Automatic conversion script
Id: cif_fix_values 2281 2013-09-26 08:29:07Z andrius 
;
_cod_original_sg_symbol_H-M P21/n
_cod_database_code 7217374

loop_
_symmetry_equiv_pos_as_xyz
'x, y, z'
'-x+1/2, y+1/2, -z+1/2'
'-x, -y, -z'
'x-1/2, -y-1/2, z-1/2'

loop_
_atom_site_label
_atom_site_type_symbol
_atom_site_fract_x
_atom_site_fract_y
_atom_site_fract_z
_atom_site_U_iso_or_equiv
_atom_site_adp_type
_atom_site_occupancy
_atom_site_symmetry_multiplicity
_atom_site_calc_flag
_atom_site_refinement_flags
O4 O -0.0111(2) 0.63351(17) 0.93238(10) 0.0490(5) Uani 1 1 d .
H4 H -0.1110 0.5998 0.9346 0.080 Uiso 1 1 calc .
C7 C 0.2097(3) 0.6958(2) 0.83883(12) 0.0326(5) Uani 1 1 d .
O2 O 0.2179(2) 0.94319(18) 1.00535(12) 0.0578(5) Uani 1 1 d .
O3 O -0.0105(2) 0.91448(18) 0.89898(12) 0.0579(5) Uani 1 1 d .
H3 H -0.0632 0.9598 0.9332 0.080 Uiso 1 1 calc .
O1 O -0.0663(2) 0.59049(19) 0.78637(11) 0.0572(5) Uani 1 1 d .
C12 C 0.2697(3) 0.8126(2) 0.88046(13) 0.0344(5) Uani 1 1 d .
C5 C 0.0280(3) 0.63532(19) 0.84882(14) 0.0351(5) Uani 1 1 d .
C11 C 0.4431(3) 0.8590(2) 0.86991(16) 0.0444(6) Uani 1 1 d .
H11A H 0.4837 0.9363 0.8980 0.053 Uiso 1 1 calc R
C6 C 0.1508(3) 0.8938(2) 0.93282(15) 0.0382(5) Uani 1 1 d .
C8 C 0.3240(3) 0.6295(2) 0.78641(14) 0.0396(5) Uani 1 1 d .
H8A H 0.2845 0.5525 0.7576 0.047 Uiso 1 1 calc R
C9 C 0.4967(3) 0.6769(3) 0.77658(14) 0.0465(6) Uani 1 1 d .
H9A H 0.5725 0.6312 0.7419 0.056 Uiso 1 1 calc R
C10 C 0.5550(3) 0.7910(3) 0.81796(16) 0.0484(6) Uani 1 1 d .
H10A H 0.6704 0.8229 0.8111 0.058 Uiso 1 1 calc R
N1 N 0.1647(2) 0.96304(16) 0.47312(10) 0.0336(4) Uani 1 1 d .
C4 C 0.0871(3) 0.8928(2) 0.53430(13) 0.0341(5) Uani 1 1 d .
C3 C 0.0805(3) 1.07042(19) 0.43865(13) 0.0340(5) Uani 1 1 d .
C2 C 0.1886(4) 0.7749(3) 0.57221(18) 0.0596(7) Uani 1 1 d .
H2A H 0.1200 0.7328 0.6149 0.089 Uiso 1 1 calc R
H2B H 0.3043 0.8016 0.6012 0.089 Uiso 1 1 calc R
H2C H 0.2066 0.7148 0.5248 0.089 Uiso 1 1 calc R
C1 C 0.1724(4) 1.1452(2) 0.37041(18) 0.0550(7) Uani 1 1 d .
H1A H 0.0995 1.2195 0.3507 0.083 Uiso 1 1 calc R
H1B H 0.1876 1.0895 0.3203 0.083 Uiso 1 1 calc R
H1C H 0.2890 1.1747 0.3966 0.083 Uiso 1 1 calc R

loop_
_atom_site_aniso_label
_atom_site_aniso_U_11
_atom_site_aniso_U_22
_atom_site_aniso_U_33
_atom_site_aniso_U_23
_atom_site_aniso_U_13
_atom_site_aniso_U_12
O4 0.0369(8) 0.0668(11) 0.0444(9) -0.0006(8) 0.0102(6) -0.0184(7)
C7 0.0282(9) 0.0359(10) 0.0339(10) 0.0066(8) 0.0041(7) 0.0007(8)
O2 0.0436(9) 0.0618(11) 0.0663(11) -0.0238(9) -0.0027(8) 0.0021(8)
O3 0.0378(9) 0.0628(11) 0.0719(12) -0.0203(9) 0.0004(8) 0.0103(8)
O1 0.0453(9) 0.0732(12) 0.0535(10) -0.0145(9) 0.0061(8) -0.0186(9)
C12 0.0292(10) 0.0338(10) 0.0402(10) 0.0069(8) 0.0033(8) -0.0009(8)
C5 0.0317(10) 0.0322(10) 0.0422(11) 0.0007(9) 0.0072(9) -0.0004(8)
C11 0.0349(11) 0.0429(12) 0.0552(13) 0.0086(10) 0.0039(10) -0.0088(9)
C6 0.0320(10) 0.0310(10) 0.0516(13) 0.0002(9) 0.0042(9) -0.0049(9)
C8 0.0374(11) 0.0443(12) 0.0374(11) 0.0027(9) 0.0055(9) 0.0047(9)
C9 0.0340(11) 0.0671(16) 0.0397(11) 0.0075(11) 0.0101(9) 0.0099(11)
C10 0.0281(10) 0.0664(16) 0.0518(13) 0.0169(12) 0.0092(9) -0.0039(10)
N1 0.0354(9) 0.0328(9) 0.0328(8) -0.0022(7) 0.0049(7) 0.0065(7)
C4 0.0393(11) 0.0324(10) 0.0305(10) -0.0010(8) 0.0028(8) 0.0076(9)
C3 0.0411(11) 0.0307(10) 0.0304(9) -0.0018(8) 0.0045(8) 0.0028(8)
C2 0.0660(16) 0.0569(16) 0.0583(15) 0.0205(12) 0.0171(12) 0.0278(13)
C1 0.0641(16) 0.0442(13) 0.0613(15) 0.0119(11) 0.0278(13) 0.0087(12)

loop_
_atom_type_symbol
_atom_type_description
_atom_type_scat_dispersion_real
_atom_type_scat_dispersion_imag
_atom_type_scat_source
C C 0.0033 0.0016 'International Tables Vol C Tables 4.2.6.8 and 6.1.1.4'
H H 0.0000 0.0000 'International Tables Vol C Tables 4.2.6.8 and 6.1.1.4'
N N 0.0061 0.0033 'International Tables Vol C Tables 4.2.6.8 and 6.1.1.4'
O O 0.0106 0.0060 'International Tables Vol C Tables 4.2.6.8 and 6.1.1.4'

loop_
_geom_angle_atom_site_label_1
_geom_angle_atom_site_label_2
_geom_angle_atom_site_label_3
_geom_angle
_geom_angle_site_symmetry_1
_geom_angle_site_symmetry_3
C5 O4 H4 109.5 . .
C8 C7 C12 119.03(19) . .
C8 C7 C5 117.43(18) . .
C12 C7 C5 123.54(18) . .
C6 O3 H3 109.5 . .
C11 C12 C7 119.6(2) . .
C11 C12 C6 118.14(19) . .
C7 C12 C6 122.21(18) . .
O1 C5 O4 124.84(19) . .
O1 C5 C7 122.25(19) . .
O4 C5 C7 112.87(17) . .
C10 C11 C12 120.4(2) . .
C10 C11 H11A 119.8 . .
C12 C11 H11A 119.8 . .
O2 C6 O3 123.6(2) . .
O2 C6 C12 118.57(18) . .
O3 C6 C12 117.69(19) . .
C9 C8 C7 120.7(2) . .
C9 C8 H8A 119.6 . .
C7 C8 H8A 119.6 . .
C10 C9 C8 120.0(2) . .
C10 C9 H9A 120.0 . .
C8 C9 H9A 120.0 . .
C9 C10 C11 120.2(2) . .
C9 C10 H10A 119.9 . .
C11 C10 H10A 119.9 . .
C3 N1 C4 119.15(17) . .
N1 C4 C3 120.83(18) . 3_576
N1 C4 C2 117.11(19) . .
C3 C4 C2 122.06(19) 3_576 .
N1 C3 C4 120.02(18) . 3_576
N1 C3 C1 117.10(19) . .
C4 C3 C1 122.87(19) 3_576 .
C4 C2 H2A 109.5 . .
C4 C2 H2B 109.5 . .
H2A C2 H2B 109.5 . .
C4 C2 H2C 109.5 . .
H2A C2 H2C 109.5 . .
H2B C2 H2C 109.5 . .
C3 C1 H1A 109.5 . .
C3 C1 H1B 109.5 . .
H1A C1 H1B 109.5 . .
C3 C1 H1C 109.5 . .
H1A C1 H1C 109.5 . .
H1B C1 H1C 109.5 . .

loop_
_geom_bond_atom_site_label_1
_geom_bond_atom_site_label_2
_geom_bond_distance
_geom_bond_site_symmetry_2
O4 C5 1.317(3) .
O4 H4 0.8200 .
C7 C8 1.391(3) .
C7 C12 1.398(3) .
C7 C5 1.503(3) .
O2 C6 1.256(3) .
O3 C6 1.267(3) .
O3 H3 0.8200 .
O1 C5 1.201(3) .
C12 C11 1.394(3) .
C12 C6 1.492(3) .
C11 C10 1.383(3) .
C11 H11A 0.9300 .
C8 C9 1.390(3) .
C8 H8A 0.9300 .
C9 C10 1.369(4) .
C9 H9A 0.9300 .
C10 H10A 0.9300 .
N1 C3 1.339(3) .
N1 C4 1.341(3) .
C4 C3 1.398(3) 3_576
C4 C2 1.501(3) .
C3 C4 1.398(3) 3_576
C3 C1 1.498(3) .
C2 H2A 0.9600 .
C2 H2B 0.9600 .
C2 H2C 0.9600 .
C1 H1A 0.9600 .
C1 H1B 0.9600 .
C1 H1C 0.9600 .
